data_7125510
loop_
_publ_author_name
'Arnold, P. L.'
'Scarisbrick, A. C.'
'Blake, A. J.'
'Wilson, C.'

_publ_section_title
;
 Chelating alkoxy-N-heterocyclic carbene complexes of silver and copper.
;
_journal_issue 22
_journal_name_full 'Chemical communications (Cambridge, England)'
_journal_page_first 2340
_journal_page_last 2341
_journal_paper_doi 10.1039/b107855k
_journal_year 2001
_chemical_formula_moiety 'C23 H31 Cu N4 O'
_chemical_formula_sum 'C23 H31 Cu N4 O'
_chemical_formula_weight 443.06
_space_group_IT_number 15
_space_group_name_Hall '-C 2yc'
_space_group_name_H-M_alt 'C 1 2/c 1'
_symmetry_cell_setting monoclinic
_symmetry_space_group_name_H-M 'C 1 2/c 1'
_atom_sites_solution_hydrogens geom
_atom_sites_solution_primary direct
_atom_sites_solution_secondary 'difference Fourier'
_audit_creation_method SHELXL-97
_cell_angle_alpha 90.00
_cell_angle_beta 112.377(2)
_cell_angle_gamma 90.00
_cell_formula_units_Z 8
_cell_length_a 21.330(2)
_cell_length_b 12.2341(13)
_cell_length_c 25.177(3)
_cell_measurement_reflns_used 1568
_cell_measurement_temperature 150(2)
_cell_measurement_theta_max 19.6
_cell_measurement_theta_min 2.3
_cell_volume 6075.3(11)
_computing_cell_refinement 'Bruker SAINT'
_computing_data_collection 'Bruker SMART'
_computing_data_reduction 'Bruker SHELXTL'
_computing_molecular_graphics 'Bruker SHELXTL'
_computing_publication_material 'Bruker SHELXTL; PLATON (Spek, 2000)'
_computing_structure_refinement 'SHELXL-97 (Sheldrick, 1997)'
_computing_structure_solution 'SHELXS-97 (Sheldrick, 1990)'
_diffrn_ambient_temperature 150(2)
_diffrn_measured_fraction_theta_full 0.996
_diffrn_measured_fraction_theta_max 0.996
_diffrn_measurement_device_type 'Bruker SMART CCD area detector'
_diffrn_measurement_method omega
_diffrn_radiation_monochromator graphite
_diffrn_radiation_source 'fine-focus sealed tube'
_diffrn_radiation_type MoK\a
_diffrn_radiation_wavelength 0.71073
_diffrn_reflns_av_R_equivalents 0.036
_diffrn_reflns_av_sigmaI/netI 0.0509
_diffrn_reflns_limit_h_max 28
_diffrn_reflns_limit_h_min -21
_diffrn_reflns_limit_k_max 15
_diffrn_reflns_limit_k_min -16
_diffrn_reflns_limit_l_max 23
_diffrn_reflns_limit_l_min -34
_diffrn_reflns_number 16436
_diffrn_reflns_theta_full 25.00
_diffrn_reflns_theta_max 25.00
_diffrn_reflns_theta_min 1.75
_diffrn_standards_decay_% none
_exptl_absorpt_coefficient_mu 0.734
_exptl_absorpt_correction_T_max 0.9369
_exptl_absorpt_correction_T_min 0.8854
_exptl_absorpt_correction_type multi-scan
_exptl_absorpt_process_details 'SAINT v6.02a; SADABS v2.03 (Bruker, 2001)'
_exptl_crystal_colour 'deep red'
_exptl_crystal_density_diffrn 0.969
_exptl_crystal_density_method 'not measured'
_exptl_crystal_description tablet
_exptl_crystal_F_000 1872
_exptl_crystal_size_max 0.17
_exptl_crystal_size_mid 0.14
_exptl_crystal_size_min 0.09
_refine_diff_density_max 0.467
_refine_diff_density_min -0.443
_refine_diff_density_rms 0.072
_refine_ls_extinction_method none
_refine_ls_goodness_of_fit_ref 1.097
_refine_ls_hydrogen_treatment 'riding model'
_refine_ls_matrix_type full
_refine_ls_number_parameters 279
_refine_ls_number_reflns 5347
_refine_ls_number_restraints 134
_refine_ls_restrained_S_all 1.105
_refine_ls_R_factor_all 0.0811
_refine_ls_R_factor_gt 0.0594
_refine_ls_shift/su_max 0.001
_refine_ls_shift/su_mean 0.000
_refine_ls_structure_factor_coef Fsqd
_refine_ls_weighting_details 'calc w=1/[\s^2^(Fo^2^)+(0.0715P)^2^+8.3813P] where P=(Fo^2^+2Fc^2^)/3'
_refine_ls_weighting_scheme calc
_refine_ls_wR_factor_gt 0.1464
_refine_ls_wR_factor_ref 0.1565
_reflns_number_gt 3738
_reflns_number_total 5347
_reflns_threshold_expression >2sigma(I)
_cod_data_source_file b107855k.txt
_cod_data_source_block j-CUPHIM
_cod_depositor_comments
;
The following automatic conversions were performed:

data name '_atom_site_symetry_multiplicity' was replaced with
'_atom_site_symmetry_multiplicity' as specified in the replacement
file
'/home/saulius/struct/COD-crude-data/automatic-downloads/DataCite-retrospective/RSC/depositions/lib/lists/replacement-tags.lst'.

Automatic conversion script
Id: cif_correct_tags 6909 2019-04-08 15:41:33Z antanas 

The following automatic conversions were performed:

data item '_atom_sites_solution_hydrogens' value 'placed
geometrically' was changed to 'geom'.

Automatic conversion script
Id: cif_fix_values 6909 2019-04-08 15:41:33Z antanas 
;
_cod_original_cell_volume 6075.3(15)
_cod_original_sg_symbol_H-M C2/c
_cod_database_code 7125510

loop_
_symmetry_equiv_pos_as_xyz
'x, y, z'
'x, -y, z+1/2'
'x+1/2, y+1/2, z'
'x+1/2, -y+1/2, z+1/2'
'-x, -y, -z'
'-x, y, -z-1/2'
'-x+1/2, -y+1/2, -z'
'-x+1/2, y+1/2, -z-1/2'

loop_
_atom_site_label
_atom_site_type_symbol
_atom_site_fract_x
_atom_site_fract_y
_atom_site_fract_z
_atom_site_U_iso_or_equiv
_atom_site_adp_type
_atom_site_occupancy
_atom_site_symmetry_multiplicity
_atom_site_calc_flag
_atom_site_refinement_flags
_atom_site_disorder_assembly
_atom_site_disorder_group
Cu1 Cu 0.80611(2) 0.28392(4) 0.558299(18) 0.03683(18) Uani 1 1 d U . .
O1 O 0.72002(13) 0.2079(2) 0.52510(10) 0.0404(7) Uani 1 1 d U . .
C1 C 0.6640(2) 0.0358(4) 0.51469(17) 0.0646(14) Uani 1 1 d DU . .
H1A H 0.6985 0.0057 0.5012 0.078 Uiso 1 1 calc R . .
H1B H 0.6508 -0.0225 0.5357 0.078 Uiso 1 1 calc R . .
N1 N 0.89531(19) 0.4286(3) 0.53448(16) 0.0690(14) Uani 1 1 d DU . .
C3 C 0.9612(2) 0.4622(5) 0.5455(2) 0.099(3) Uani 1 1 d DU . .
H3A H 0.9743 0.5229 0.5286 0.119 Uiso 1 1 calc R . .
C4 C 1.0025(3) 0.3939(5) 0.5842(2) 0.095(2) Uani 1 1 d DU . .
H4A H 1.0507 0.3973 0.6005 0.114 Uiso 1 1 calc R . .
N2 N 0.96188(17) 0.3164(3) 0.59615(15) 0.0608(12) Uani 1 1 d DU . .
C2 C 0.8957(2) 0.3385(4) 0.56645(17) 0.0536(12) Uani 1 1 d DU . .
C5 C 0.9926(2) 0.2158(4) 0.63302(17) 0.0614(13) Uani 1 1 d DU . .
C6 C 1.0307(3) 0.1537(5) 0.6035(2) 0.0812(16) Uani 1 1 d DU . .
H6A H 0.9990 0.1283 0.5659 0.122 Uiso 1 1 calc R . .
H6B H 1.0533 0.0906 0.6270 0.122 Uiso 1 1 calc R . .
H6C H 1.0647 0.2015 0.5982 0.122 Uiso 1 1 calc R . .
C7 C 0.9373(2) 0.1472(4) 0.6398(2) 0.0667(15) Uani 1 1 d DU . .
H7A H 0.9064 0.1216 0.6019 0.100 Uiso 1 1 calc R . .
H7B H 0.9120 0.1912 0.6574 0.100 Uiso 1 1 calc R . .
H7C H 0.9575 0.0841 0.6643 0.100 Uiso 1 1 calc R . .
C8 C 1.0406(2) 0.2560(5) 0.69145(18) 0.0752(16) Uani 1 1 d DU . .
H8A H 1.0609 0.1932 0.7162 0.113 Uiso 1 1 calc R . .
H8B H 1.0155 0.3006 0.7090 0.113 Uiso 1 1 calc R . .
H8C H 1.0765 0.3002 0.6868 0.113 Uiso 1 1 calc R . .
C10 C 0.69396(19) 0.1330(4) 0.55491(15) 0.0510(11) Uani 1 1 d DU . .
C11 C 0.64090(17) 0.1887(4) 0.57316(12) 0.0636(13) Uani 1 1 d DU . .
C12 C 0.6114(2) 0.1304(5) 0.60604(19) 0.0789(17) Uani 1 1 d DU . .
H12A H 0.6237 0.0564 0.6164 0.095 Uiso 1 1 calc R . .
C13 C 0.5641(3) 0.1817(7) 0.6233(2) 0.099(2) Uani 1 1 d DU . .
H13A H 0.5447 0.1424 0.6459 0.119 Uiso 1 1 calc R . .
C14 C 0.5449(3) 0.2875(7) 0.6084(2) 0.107(2) Uani 1 1 d DU . .
H14A H 0.5126 0.3211 0.6207 0.128 Uiso 1 1 calc R . .
C15 C 0.5723(3) 0.3455(6) 0.5756(2) 0.102(2) Uani 1 1 d DU . .
H15A H 0.5586 0.4188 0.5648 0.123 Uiso 1 1 calc R . .
C16 C 0.6205(2) 0.2956(5) 0.55818(18) 0.0763(16) Uani 1 1 d DU . .
H16A H 0.6396 0.3359 0.5357 0.092 Uiso 1 1 calc R . .
C21 C 0.7537(2) 0.0932(4) 0.60791(16) 0.0521(12) Uani 1 1 d DU . .
H21A H 0.7389 0.0325 0.6264 0.063 Uiso 1 1 calc R . .
H21B H 0.7904 0.0660 0.5964 0.063 Uiso 1 1 calc R . .
N3 N 0.77841(16) 0.1840(3) 0.64804(13) 0.0472(9) Uani 1 1 d DU . .
C23 C 0.7710(2) 0.1949(6) 0.70064(18) 0.0763(17) Uani 1 1 d DU . .
H23A H 0.7562 0.1398 0.7198 0.092 Uiso 1 1 calc R . .
C24 C 0.7882(3) 0.2960(6) 0.7188(2) 0.0848(18) Uani 1 1 d DU A .
H24A H 0.7895 0.3257 0.7540 0.102 Uiso 1 1 calc R . .
N4 N 0.8042(2) 0.3515(3) 0.67727(15) 0.0643(11) Uani 1 1 d DU . .
C22 C 0.7977(2) 0.2815(4) 0.63338(16) 0.0440(9) Uani 1 1 d DU A .
C25 C 0.8286(4) 0.4758(6) 0.6766(3) 0.068(2) Uani 0.654(8) 1 d PDU A 1
C26 C 0.8232(7) 0.5352(9) 0.7264(5) 0.114(4) Uani 0.654(8) 1 d PDU A 1
H26A H 0.8531 0.5008 0.7622 0.171 Uiso 0.654(8) 1 calc PR A 1
H26B H 0.7763 0.5323 0.7239 0.171 Uiso 0.654(8) 1 calc PR A 1
H26C H 0.8367 0.6116 0.7257 0.171 Uiso 0.654(8) 1 calc PR A 1
C27 C 0.7818(5) 0.5241(8) 0.6196(4) 0.089(3) Uani 0.654(8) 1 d PDU A 1
H27A H 0.7858 0.4817 0.5880 0.134 Uiso 0.654(8) 1 calc PR A 1
H27B H 0.7947 0.6001 0.6169 0.134 Uiso 0.654(8) 1 calc PR A 1
H27C H 0.7349 0.5214 0.6172 0.134 Uiso 0.654(8) 1 calc PR A 1
C28 C 0.9008(4) 0.4853(8) 0.6787(5) 0.097(3) Uani 0.654(8) 1 d PDU A 1
H28A H 0.9045 0.4454 0.6463 0.146 Uiso 0.654(8) 1 calc PR A 1
H28B H 0.9325 0.4542 0.7148 0.146 Uiso 0.654(8) 1 calc PR A 1
H28C H 0.9118 0.5625 0.6764 0.146 Uiso 0.654(8) 1 calc PR A 1
C251 C 0.7952(5) 0.4529(9) 0.6829(4) 0.040(3) Uiso 0.346(8) 1 d PDU A 2
C261 C 0.8424(7) 0.4851(13) 0.7423(5) 0.053(4) Uiso 0.346(8) 1 d PDU A 2
H26D H 0.8891 0.4662 0.7476 0.079 Uiso 0.346(8) 1 calc PR A 2
H26E H 0.8298 0.4461 0.7707 0.079 Uiso 0.346(8) 1 calc PR A 2
H26F H 0.8392 0.5641 0.7474 0.079 Uiso 0.346(8) 1 calc PR A 2
C271 C 0.8190(8) 0.5031(14) 0.6382(6) 0.060(4) Uiso 0.346(8) 1 d PDU A 2
H27D H 0.8665 0.4834 0.6473 0.090 Uiso 0.346(8) 1 calc PR A 2
H27E H 0.8148 0.5828 0.6388 0.090 Uiso 0.346(8) 1 calc PR A 2
H27F H 0.7909 0.4754 0.6000 0.090 Uiso 0.346(8) 1 calc PR A 2
C281 C 0.7258(5) 0.4974(12) 0.6720(6) 0.059(4) Uiso 0.346(8) 1 d PDU A 2
H28D H 0.7119 0.4753 0.7033 0.089 Uiso 0.346(8) 1 calc PR A 2
H28E H 0.6935 0.4685 0.6355 0.089 Uiso 0.346(8) 1 calc PR A 2
H28F H 0.7268 0.5774 0.6701 0.089 Uiso 0.346(8) 1 calc PR A 2

loop_
_atom_site_aniso_label
_atom_site_aniso_U_11
_atom_site_aniso_U_22
_atom_site_aniso_U_33
_atom_site_aniso_U_23
_atom_site_aniso_U_13
_atom_site_aniso_U_12
Cu1 0.0433(3) 0.0396(3) 0.0217(2) 0.0026(2) 0.00577(19) -0.0160(2)
O1 0.0407(14) 0.0509(17) 0.0258(13) 0.0086(12) 0.0085(11) -0.0213(13)
C1 0.064(3) 0.065(3) 0.043(2) 0.029(2) -0.004(2) -0.037(2)
N1 0.061(2) 0.077(3) 0.044(2) 0.030(2) -0.0096(18) -0.043(2)
C3 0.068(3) 0.131(5) 0.064(3) 0.049(4) -0.013(3) -0.064(4)
C4 0.061(3) 0.129(5) 0.069(4) 0.055(4) -0.005(3) -0.051(3)
N2 0.046(2) 0.080(3) 0.041(2) 0.0259(19) -0.0013(17) -0.0339(19)
C2 0.052(2) 0.062(3) 0.031(2) 0.016(2) -0.0020(19) -0.032(2)
C5 0.041(2) 0.088(4) 0.044(2) 0.029(2) 0.0030(19) -0.019(2)
C6 0.065(3) 0.122(5) 0.054(3) 0.024(3) 0.020(3) -0.009(3)
C7 0.044(3) 0.076(4) 0.069(3) 0.039(3) 0.009(2) -0.011(2)
C8 0.058(3) 0.101(4) 0.044(3) 0.028(3) -0.005(2) -0.016(3)
C10 0.043(2) 0.070(3) 0.033(2) 0.021(2) 0.0065(18) -0.026(2)
C11 0.040(2) 0.113(4) 0.028(2) 0.027(2) 0.0021(18) -0.022(2)
C12 0.039(3) 0.143(5) 0.042(3) 0.026(3) 0.001(2) -0.040(3)
C13 0.050(3) 0.201(7) 0.042(3) 0.016(4) 0.013(3) -0.045(4)
C14 0.057(3) 0.212(8) 0.049(3) 0.022(5) 0.017(3) -0.006(4)
C15 0.089(4) 0.172(7) 0.055(3) 0.038(4) 0.039(3) 0.032(4)
C16 0.059(3) 0.129(5) 0.040(3) 0.028(3) 0.019(2) 0.004(3)
C21 0.048(2) 0.068(3) 0.033(2) 0.021(2) 0.0074(19) -0.025(2)
N3 0.0336(17) 0.078(3) 0.0243(16) 0.0125(16) 0.0044(14) -0.0051(17)
C23 0.035(2) 0.165(6) 0.026(2) 0.030(3) 0.008(2) -0.002(3)
C24 0.062(3) 0.162(6) 0.026(2) 0.002(3) 0.011(2) 0.029(4)
N4 0.071(3) 0.078(3) 0.0281(19) -0.0015(18) 0.0013(18) 0.032(2)
C22 0.048(2) 0.052(2) 0.0258(18) 0.0038(19) 0.0075(17) 0.006(2)
C25 0.063(5) 0.067(5) 0.057(5) -0.013(4) 0.003(4) 0.000(4)
C26 0.187(13) 0.073(7) 0.101(7) -0.028(6) 0.077(9) -0.025(8)
C27 0.092(7) 0.068(6) 0.092(6) 0.008(5) 0.018(6) -0.003(5)
C28 0.086(6) 0.061(6) 0.130(9) -0.010(6) 0.025(6) -0.014(5)

loop_
_atom_type_symbol
_atom_type_description
_atom_type_scat_dispersion_real
_atom_type_scat_dispersion_imag
_atom_type_scat_source
C C 0.0033 0.0016 'International Tables Vol C Tables 4.2.6.8 and 6.1.1.4'
H H 0.0000 0.0000 'International Tables Vol C Tables 4.2.6.8 and 6.1.1.4'
N N 0.0061 0.0033 'International Tables Vol C Tables 4.2.6.8 and 6.1.1.4'
O O 0.0106 0.0060 'International Tables Vol C Tables 4.2.6.8 and 6.1.1.4'
Cu Cu 0.3201 1.2651 'International Tables Vol C Tables 4.2.6.8 and 6.1.1.4'

loop_
_geom_angle_atom_site_label_1
_geom_angle_atom_site_label_2
_geom_angle_atom_site_label_3
_geom_angle
_geom_angle_site_symmetry_1
_geom_angle_site_symmetry_3
O1 Cu1 O1 74.12(11) . 7_656
O1 Cu1 C2 158.94(16) . .
O1 Cu1 C2 87.88(14) 7_656 .
O1 Cu1 C22 89.40(15) . .
O1 Cu1 C22 159.81(14) 7_656 .
C2 Cu1 C22 110.27(18) . .
O1 Cu1 Cu1 37.27(7) . 7_656
O1 Cu1 Cu1 36.86(7) 7_656 7_656
C2 Cu1 Cu1 123.96(13) . 7_656
C22 Cu1 Cu1 125.75(13) . 7_656
C10 O1 Cu1 125.2(2) . .
C10 O1 Cu1 126.1(2) . 7_656
Cu1 O1 Cu1 105.88(11) . 7_656
N1 C1 C10 109.7(4) 7_656 .
C2 N1 C3 110.1(4) . .
C2 N1 C1 123.4(3) . 7_656
C3 N1 C1 124.5(3) . 7_656
C4 C3 N1 107.5(4) . .
C3 C4 N2 106.9(4) . .
C2 N2 C4 110.5(4) . .
C2 N2 C5 127.8(3) . .
C4 N2 C5 121.4(4) . .
N2 C2 N1 105.0(3) . .
N2 C2 Cu1 139.7(3) . .
N1 C2 Cu1 115.3(3) . .
C6 C5 C7 111.6(4) . .
C6 C5 C8 110.5(4) . .
C7 C5 C8 109.8(4) . .
C6 C5 N2 107.1(4) . .
C7 C5 N2 110.1(3) . .
C8 C5 N2 107.6(4) . .
O1 C10 C21 107.5(3) . .
O1 C10 C11 110.7(3) . .
C21 C10 C11 110.1(3) . .
O1 C10 C1 107.4(3) . .
C21 C10 C1 109.1(4) . .
C11 C10 C1 111.9(3) . .
C16 C11 C12 118.3(5) . .
C16 C11 C10 121.9(3) . .
C12 C11 C10 119.8(5) . .
C13 C12 C11 119.6(5) . .
C14 C13 C12 121.3(5) . .
C13 C14 C15 120.1(6) . .
C14 C15 C16 119.6(6) . .
C11 C16 C15 121.1(5) . .
N3 C21 C10 108.9(4) . .
C22 N3 C23 109.2(4) . .
C22 N3 C21 123.2(3) . .
C23 N3 C21 126.0(4) . .
C24 C23 N3 107.4(4) . .
C23 C24 N4 108.2(4) . .
C251 N4 C22 136.9(6) . .
C251 N4 C24 107.6(6) . .
C22 N4 C24 108.9(4) . .
C251 N4 C25 30.9(5) . .
C22 N4 C25 121.2(4) . .
C24 N4 C25 129.8(5) . .
N3 C22 N4 106.2(4) . .
N3 C22 Cu1 115.0(3) . .
N4 C22 Cu1 138.8(4) . .
C26 C25 C27 111.8(8) . .
C26 C25 C28 109.5(7) . .
C27 C25 C28 107.1(7) . .
C26 C25 N4 108.9(7) . .
C27 C25 N4 106.1(5) . .
C28 C25 N4 113.5(6) . .
N4 C251 C281 120.8(10) . .
N4 C251 C261 107.1(9) . .
C281 C251 C261 109.0(9) . .
N4 C251 C271 101.9(9) . .
C281 C251 C271 107.5(9) . .
C261 C251 C271 110.1(9) . .

loop_
_geom_bond_atom_site_label_1
_geom_bond_atom_site_label_2
_geom_bond_distance
_geom_bond_site_symmetry_2
Cu1 O1 1.941(2) .
Cu1 O1 1.959(2) 7_656
Cu1 C2 1.960(4) .
Cu1 C22 1.966(4) .
Cu1 Cu1 3.1122(9) 7_656
O1 C10 1.424(4) .
O1 Cu1 1.959(2) 7_656
C1 N1 1.459(5) 7_656
C1 C10 1.535(5) .
N1 C2 1.364(5) .
N1 C3 1.386(5) .
N1 C1 1.459(5) 7_656
C3 C4 1.331(7) .
C4 N2 1.393(5) .
N2 C2 1.349(5) .
N2 C5 1.531(5) .
C5 C6 1.501(5) .
C5 C7 1.509(5) .
C5 C8 1.520(5) .
C10 C21 1.532(5) .
C10 C11 1.533(6) .
C11 C16 1.385(7) .
C11 C12 1.410(5) .
C12 C13 1.391(7) .
C13 C14 1.366(11) .
C14 C15 1.377(7) .
C15 C16 1.402(7) .
C21 N3 1.458(6) .
N3 C22 1.359(6) .
N3 C23 1.399(5) .
C23 C24 1.321(7) .
C24 N4 1.392(5) .
N4 C251 1.272(12) .
N4 C22 1.363(5) .
N4 C25 1.610(8) .
C25 C26 1.490(8) .
C25 C27 1.522(8) .
C25 C28 1.525(8) .
C251 C281 1.502(9) .
C251 C261 1.504(9) .
C251 C271 1.526(9) .
